data_1565558
loop_
_publ_author_name
'Wang, Pengcheng'
'Zhang, Liying'
'Zhu, Ziqian'
'Wu, Shujie'
'Shan, Liang'
'Fan, Yong'
'Wang, Li'
'Chen, Xiaodong'
'Xu, Jianing'

_publ_section_title
;
 Two three-dimensional Sc(III)-MOFs: Synthesis, crystal structure and
 catalytic property
;
_journal_name_full 'Inorganica Chimica Acta'
_journal_page_first 119304
_journal_paper_doi 10.1016/j.ica.2019.119304
_journal_volume 501
_journal_year 2020
_chemical_formula_sum 'C12 H4 O10 S2 Sc2'
_chemical_formula_weight 462.21
_space_group_IT_number 14
_space_group_name_Hall '-P 2ybc'
_space_group_name_H-M_alt 'P 1 21/c 1'
_symmetry_cell_setting monoclinic
_symmetry_space_group_name_H-M 'P 1 21/c 1'
_atom_sites_solution_hydrogens geom
_atom_sites_solution_primary direct
_atom_sites_solution_secondary difmap
_audit_creation_method SHELXL-97
_cell_angle_alpha 90.00
_cell_angle_beta 104.682(17)
_cell_angle_gamma 90.00
_cell_formula_units_Z 4
_cell_length_a 13.579(3)
_cell_length_b 16.643(5)
_cell_length_c 13.902(4)
_cell_measurement_reflns_used 4838
_cell_measurement_temperature 293(2)
_cell_measurement_theta_max 25.47
_cell_measurement_theta_min 1.95
_cell_volume 3039.2(15)
_computing_structure_refinement 'SHELXL-97 (Sheldrick, 1997)'
_computing_structure_solution 'SHELXS-97 (Sheldrick, 1990)'
_diffrn_ambient_temperature 293(2)
_diffrn_measured_fraction_theta_full 0.965
_diffrn_measured_fraction_theta_max 0.965
_diffrn_measurement_device_type 'Rigaku RAXIS-RAPID'
_diffrn_radiation_monochromator graphite
_diffrn_radiation_source 'fine-focus sealed tube'
_diffrn_radiation_type MoK\a
_diffrn_radiation_wavelength 0.71073
_diffrn_reflns_av_R_equivalents 0.1328
_diffrn_reflns_av_sigmaI/netI 0.1337
_diffrn_reflns_limit_h_max 16
_diffrn_reflns_limit_h_min -15
_diffrn_reflns_limit_k_max 16
_diffrn_reflns_limit_k_min -19
_diffrn_reflns_limit_l_max 15
_diffrn_reflns_limit_l_min -16
_diffrn_reflns_number 17053
_diffrn_reflns_theta_full 25.47
_diffrn_reflns_theta_max 25.47
_diffrn_reflns_theta_min 1.95
_exptl_absorpt_coefficient_mu 0.612
_exptl_crystal_colour colorless
_exptl_crystal_density_diffrn 1.010
_exptl_crystal_density_method 'not measured'
_exptl_crystal_description rod
_exptl_crystal_F_000 920
_exptl_crystal_size_max 0.5
_exptl_crystal_size_mid 0.4
_exptl_crystal_size_min 0.3
_refine_diff_density_max 0.799
_refine_diff_density_min -0.615
_refine_diff_density_rms 0.087
_refine_ls_extinction_method none
_refine_ls_goodness_of_fit_ref 0.851
_refine_ls_hydrogen_treatment mixed
_refine_ls_matrix_type full
_refine_ls_number_parameters 238
_refine_ls_number_reflns 5445
_refine_ls_number_restraints 6
_refine_ls_restrained_S_all 0.857
_refine_ls_R_factor_all 0.0913
_refine_ls_R_factor_gt 0.0558
_refine_ls_shift/su_max 0.000
_refine_ls_shift/su_mean 0.000
_refine_ls_structure_factor_coef Fsqd
_refine_ls_weighting_details 'calc w=1/[\s^2^(Fo^2^)+(0.0635P)^2^+0.0000P] where P=(Fo^2^+2Fc^2^)/3'
_refine_ls_weighting_scheme calc
_refine_ls_wR_factor_gt 0.1334
_refine_ls_wR_factor_ref 0.1432
_reflns_number_gt 2972
_reflns_number_total 5445
_reflns_threshold_expression >2sigma(I)
_cod_data_source_file ICA-2020-501-119304.cif
_cod_data_source_block wpc-3
_cod_original_cell_volume 3039.2(14)
_cod_original_sg_symbol_H-M 'P 21/c'
_cod_database_code 1565558
_platon_squeeze_void_probe_radius 1.20

loop_
_symmetry_equiv_pos_as_xyz
'x, y, z'
'-x, y+1/2, -z+1/2'
'-x, -y, -z'
'x, -y-1/2, z-1/2'

loop_
_atom_site_label
_atom_site_type_symbol
_atom_site_fract_x
_atom_site_fract_y
_atom_site_fract_z
_atom_site_U_iso_or_equiv
_atom_site_adp_type
_atom_site_occupancy
_atom_site_symmetry_multiplicity
_atom_site_calc_flag
_atom_site_refinement_flags
_atom_site_disorder_assembly
_atom_site_disorder_group
O7 O 1.1494(2) 0.47111(19) 0.8278(2) 0.0408(8) Uani 1 1 d . . .
O8 O 1.0109(2) 0.43048(19) 0.8741(2) 0.0383(8) Uani 1 1 d . . .
C12 C 1.0762(3) 0.4237(3) 0.8250(3) 0.0350(11) Uani 1 1 d . . .
Sc1 Sc 0.76850(5) 0.05509(5) 0.57114(6) 0.0235(2) Uani 1 1 d . . .
Sc3 Sc 1.0000 0.0000 0.5000 0.0227(3) Uani 1 2 d S . .
Sc2 Sc 0.5000 0.0000 0.5000 0.0236(3) Uani 1 2 d S . .
S2 S 0.66394(8) 0.27243(8) 0.32211(10) 0.0408(4) Uani 1 1 d . . .
S1 S 0.97138(8) 0.28652(7) 0.74364(10) 0.0385(3) Uani 1 1 d . . .
O5 O 1.0234(2) 0.10535(19) 0.5857(2) 0.0398(8) Uani 1 1 d . . .
O10 O 0.8449(2) 0.02149(18) 0.4682(2) 0.0328(8) Uani 1 1 d . . .
O4 O 0.5339(2) 0.4366(2) 0.1338(3) 0.0569(11) Uani 1 1 d . . .
O2 O 0.5230(2) 0.1065(2) 0.4304(3) 0.0576(11) Uani 1 1 d . . .
O9 O 0.65346(19) -0.02639(17) 0.5224(2) 0.0313(7) Uani 1 1 d . . .
O3 O 0.6958(2) 0.3982(2) 0.1798(2) 0.0403(8) Uani 1 1 d . . .
O1 O 0.6871(2) 0.14223(19) 0.4719(2) 0.0411(8) Uani 1 1 d . . .
O6 O 0.8833(2) 0.14205(19) 0.6309(2) 0.0376(8) Uani 1 1 d . . .
C1 C 0.5954(3) 0.1511(3) 0.4233(4) 0.0388(12) Uani 1 1 d . . .
C7 C 0.9736(3) 0.1528(3) 0.6248(3) 0.0354(11) Uani 1 1 d . . .
C8 C 1.0242(3) 0.2271(3) 0.6700(3) 0.0356(12) Uani 1 1 d . . .
C2 C 0.5709(3) 0.2171(3) 0.3548(4) 0.0435(13) Uani 1 1 d . . .
C6 C 0.6039(3) 0.3930(3) 0.1827(3) 0.0364(12) Uani 1 1 d . . .
C9 C 1.1134(4) 0.2581(3) 0.6586(4) 0.0577(17) Uani 1 1 d . . .
H3 H 1.1529 0.2337 0.6211 0.069 Uiso 1 1 calc R . .
C10 C 1.1387(4) 0.3298(3) 0.7087(4) 0.0586(17) Uani 1 1 d . . .
H4 H 1.1966 0.3593 0.7079 0.070 Uiso 1 1 calc R . .
C5 C 0.5771(3) 0.3310(3) 0.2441(4) 0.0433(13) Uani 1 1 d . . .
C11 C 1.0694(3) 0.3528(3) 0.7597(3) 0.0353(12) Uani 1 1 d . . .
C4 C 0.4783(4) 0.3099(4) 0.2443(5) 0.076(2) Uani 1 1 d . . .
H2 H 0.4206 0.3362 0.2075 0.091 Uiso 1 1 calc R . .
C3 C 0.4762(4) 0.2449(4) 0.3062(5) 0.073(2) Uani 1 1 d U . .
H1 H 0.4161 0.2222 0.3140 0.087 Uiso 1 1 calc R . .

loop_
_atom_site_aniso_label
_atom_site_aniso_U_11
_atom_site_aniso_U_22
_atom_site_aniso_U_33
_atom_site_aniso_U_23
_atom_site_aniso_U_13
_atom_site_aniso_U_12
O7 0.0369(17) 0.0265(19) 0.063(2) -0.0106(16) 0.0200(16) -0.0128(15)
O8 0.0338(17) 0.035(2) 0.053(2) -0.0238(16) 0.0235(15) -0.0103(15)
C12 0.033(2) 0.028(3) 0.048(3) -0.004(2) 0.017(2) -0.005(2)
Sc1 0.0143(4) 0.0176(4) 0.0405(5) -0.0001(4) 0.0107(3) 0.0009(3)
Sc3 0.0185(5) 0.0162(6) 0.0368(7) -0.0010(5) 0.0136(5) 0.0004(5)
Sc2 0.0174(5) 0.0175(6) 0.0386(7) -0.0033(5) 0.0120(5) -0.0030(5)
S2 0.0178(5) 0.0408(8) 0.0657(9) 0.0249(7) 0.0139(6) 0.0017(5)
S1 0.0273(6) 0.0296(7) 0.0659(9) -0.0224(6) 0.0254(6) -0.0117(5)
O5 0.0267(16) 0.0288(19) 0.069(2) -0.0189(17) 0.0225(16) -0.0042(15)
O10 0.0207(14) 0.0305(19) 0.051(2) -0.0027(15) 0.0159(14) -0.0005(14)
O4 0.0269(17) 0.070(3) 0.076(3) 0.046(2) 0.0186(17) 0.0090(18)
O2 0.0265(17) 0.047(2) 0.102(3) 0.040(2) 0.0199(18) 0.0035(17)
O9 0.0182(14) 0.0218(17) 0.056(2) -0.0060(14) 0.0136(14) -0.0037(13)
O3 0.0238(16) 0.045(2) 0.057(2) 0.0143(17) 0.0203(15) 0.0013(15)
O1 0.0238(16) 0.031(2) 0.067(2) 0.0177(17) 0.0086(16) 0.0007(14)
O6 0.0204(15) 0.0282(19) 0.068(2) -0.0152(16) 0.0190(15) -0.0078(14)
C1 0.028(3) 0.030(3) 0.063(3) 0.017(2) 0.021(2) 0.004(2)
C7 0.033(3) 0.025(3) 0.052(3) -0.010(2) 0.019(2) -0.003(2)
C8 0.027(2) 0.029(3) 0.057(3) -0.019(2) 0.022(2) -0.003(2)
C2 0.017(2) 0.039(3) 0.076(4) 0.025(3) 0.014(2) -0.003(2)
C6 0.029(2) 0.039(3) 0.042(3) 0.013(2) 0.011(2) 0.002(2)
C9 0.041(3) 0.049(4) 0.098(5) -0.040(3) 0.044(3) -0.015(3)
C10 0.040(3) 0.050(4) 0.099(5) -0.043(3) 0.042(3) -0.025(3)
C5 0.023(2) 0.047(3) 0.062(3) 0.026(3) 0.015(2) 0.005(2)
C11 0.026(2) 0.030(3) 0.054(3) -0.020(2) 0.018(2) -0.011(2)
C4 0.020(3) 0.091(5) 0.112(5) 0.067(4) 0.009(3) 0.007(3)
C3 0.021(3) 0.080(4) 0.116(5) 0.063(4) 0.016(3) -0.001(3)

loop_
_atom_type_symbol
_atom_type_description
_atom_type_scat_dispersion_real
_atom_type_scat_dispersion_imag
_atom_type_scat_source
C C 0.0033 0.0016 'International Tables Vol C Tables 4.2.6.8 and 6.1.1.4'
H H 0.0000 0.0000 'International Tables Vol C Tables 4.2.6.8 and 6.1.1.4'
O O 0.0106 0.0060 'International Tables Vol C Tables 4.2.6.8 and 6.1.1.4'
S S 0.1246 0.1234 'International Tables Vol C Tables 4.2.6.8 and 6.1.1.4'
Sc Sc 0.2519 0.3716 'International Tables Vol C Tables 4.2.6.8 and 6.1.1.4'

loop_
_geom_angle_atom_site_label_1
_geom_angle_atom_site_label_2
_geom_angle_atom_site_label_3
_geom_angle
_geom_angle_site_symmetry_1
_geom_angle_site_symmetry_3
C12 O7 Sc1 136.0(3) . 2_756
C12 O8 Sc3 134.5(3) . 2_756
O8 C12 O7 126.0(4) . .
O8 C12 C11 117.6(4) . .
O7 C12 C11 116.4(4) . .
O10 Sc1 O9 93.85(12) . .
O10 Sc1 O7 90.52(12) . 2_746
O9 Sc1 O7 90.66(13) . 2_746
O10 Sc1 O1 90.29(13) . .
O9 Sc1 O1 90.56(12) . .
O7 Sc1 O1 178.49(14) 2_746 .
O10 Sc1 O6 90.43(12) . .
O9 Sc1 O6 175.69(12) . .
O7 Sc1 O6 88.82(13) 2_746 .
O1 Sc1 O6 89.90(12) . .
O10 Sc1 O3 174.28(13) . 4_566
O9 Sc1 O3 91.38(12) . 4_566
O7 Sc1 O3 91.74(13) 2_746 4_566
O1 Sc1 O3 87.34(13) . 4_566
O6 Sc1 O3 84.36(12) . 4_566
O10 Sc3 O10 180.0 3_756 .
O10 Sc3 O5 91.34(11) 3_756 .
O10 Sc3 O5 88.66(11) . .
O10 Sc3 O5 88.66(11) 3_756 3_756
O10 Sc3 O5 91.34(11) . 3_756
O5 Sc3 O5 180.00(9) . 3_756
O10 Sc3 O8 89.46(11) 3_756 4_565
O10 Sc3 O8 90.54(11) . 4_565
O5 Sc3 O8 88.90(13) . 4_565
O5 Sc3 O8 91.10(13) 3_756 4_565
O10 Sc3 O8 90.54(11) 3_756 2_746
O10 Sc3 O8 89.46(11) . 2_746
O5 Sc3 O8 91.10(13) . 2_746
O5 Sc3 O8 88.90(13) 3_756 2_746
O8 Sc3 O8 180.00(15) 4_565 2_746
O9 Sc2 O9 180.0 . 3_656
O9 Sc2 O2 89.23(12) . .
O9 Sc2 O2 90.77(12) 3_656 .
O9 Sc2 O2 90.77(12) . 3_656
O9 Sc2 O2 89.23(12) 3_656 3_656
O2 Sc2 O2 180.00(10) . 3_656
O9 Sc2 O4 90.75(12) . 2_645
O9 Sc2 O4 89.25(12) 3_656 2_645
O2 Sc2 O4 92.38(16) . 2_645
O2 Sc2 O4 87.62(16) 3_656 2_645
O9 Sc2 O4 89.25(12) . 4_566
O9 Sc2 O4 90.75(12) 3_656 4_566
O2 Sc2 O4 87.62(16) . 4_566
O2 Sc2 O4 92.38(16) 3_656 4_566
O4 Sc2 O4 180.00(11) 2_645 4_566
C5 S2 C2 92.2(2) . .
C11 S1 C8 91.2(2) . .
C7 O5 Sc3 138.9(3) . .
Sc1 O10 Sc3 124.50(15) . .
C6 O4 Sc2 138.0(3) . 2_655
C1 O2 Sc2 138.9(3) . .
Sc1 O9 Sc2 124.20(14) . .
C6 O3 Sc1 133.0(3) . 4_565
C1 O1 Sc1 135.3(3) . .
C7 O6 Sc1 134.1(3) . .
O2 C1 O1 124.9(4) . .
O2 C1 C2 116.7(4) . .
O1 C1 C2 118.4(4) . .
O5 C7 O6 125.5(4) . .
O5 C7 C8 117.9(4) . .
O6 C7 C8 116.5(4) . .
C9 C8 C7 126.9(4) . .
C9 C8 S1 111.8(4) . .
C7 C8 S1 121.3(3) . .
C3 C2 C1 127.9(4) . .
C3 C2 S2 110.5(4) . .
C1 C2 S2 121.6(3) . .
O4 C6 O3 124.4(4) . .
O4 C6 C5 117.7(4) . .
O3 C6 C5 117.9(4) . .
C8 C9 C10 112.5(4) . .
C8 C9 H3 123.7 . .
C10 C9 H3 123.7 . .
C11 C10 C9 112.8(4) . .
C11 C10 H4 123.6 . .
C9 C10 H4 123.6 . .
C4 C5 C6 124.9(4) . .
C4 C5 S2 111.7(4) . .
C6 C5 S2 123.4(3) . .
C10 C11 C12 126.7(4) . .
C10 C11 S1 111.6(3) . .
C12 C11 S1 121.6(3) . .
C5 C4 C3 111.8(4) . .
C5 C4 H2 124.1 . .
C3 C4 H2 124.1 . .
C2 C3 C4 113.8(4) . .
C2 C3 H1 123.1 . .
C4 C3 H1 123.1 . .

loop_
_geom_bond_atom_site_label_1
_geom_bond_atom_site_label_2
_geom_bond_distance
_geom_bond_site_symmetry_2
O7 C12 1.263(5) .
O7 Sc1 2.092(3) 2_756
O8 C12 1.254(5) .
O8 Sc3 2.134(3) 2_756
C12 C11 1.477(6) .
Sc1 O10 2.047(3) .
Sc1 O9 2.050(3) .
Sc1 O7 2.092(3) 2_746
Sc1 O1 2.110(3) .
Sc1 O6 2.135(3) .
Sc1 O3 2.148(3) 4_566
Sc3 O10 2.071(3) 3_756
Sc3 O10 2.071(3) .
Sc3 O5 2.099(3) .
Sc3 O5 2.099(3) 3_756
Sc3 O8 2.134(3) 4_565
Sc3 O8 2.134(3) 2_746
Sc2 O9 2.074(3) .
Sc2 O9 2.074(3) 3_656
Sc2 O2 2.081(3) .
Sc2 O2 2.081(3) 3_656
Sc2 O4 2.086(3) 2_645
Sc2 O4 2.086(3) 4_566
S2 C5 1.694(5) .
S2 C2 1.715(4) .
S1 C11 1.699(4) .
S1 C8 1.707(4) .
O5 C7 1.251(5) .
O4 C6 1.251(5) .
O4 Sc2 2.086(3) 2_655
O2 C1 1.256(5) .
O3 C6 1.262(5) .
O3 Sc1 2.148(3) 4_565
O1 C1 1.266(5) .
O6 C7 1.262(5) .
C1 C2 1.436(6) .
C7 C8 1.475(6) .
C8 C9 1.363(6) .
C2 C3 1.373(6) .
C6 C5 1.443(6) .
C9 C10 1.380(7) .
C9 H3 0.9300 .
C10 C11 1.369(6) .
C10 H4 0.9300 .
C5 C4 1.387(6) .
C4 C3 1.388(7) .
C4 H2 0.9300 .
C3 H1 0.9300 .

loop_
_platon_squeeze_void_nr
_platon_squeeze_void_average_x
_platon_squeeze_void_average_y
_platon_squeeze_void_average_z
_platon_squeeze_void_volume
_platon_squeeze_void_count_electrons
_platon_squeeze_void_content
1 -0.013 0.000 0.000 836 -10 ' '
2 0.036 0.500 0.500 829 -10 ' '
